data_7240102
loop_
_publ_author_name
'Barboza, Cristina A.'
'Gawrys, Pawel'
'Banasiewicz, Marzena'
'Suwinska, Kinga'
'Sobolewski, Andrzej L.'

_publ_section_title
;
 Photophysical transformations induced by chemical substitution to
 salicylaldimines.
;
_journal_issue 12
_journal_name_full 'Physical chemistry chemical physics : PCCP'
_journal_page_first 6698
_journal_page_last 6705
_journal_paper_doi 10.1039/d0cp00110d
_journal_volume 22
_journal_year 2020
_chemical_formula_moiety 'C19 H18 N4 O'
_chemical_formula_sum 'C19 H18 N4 O'
_chemical_formula_weight 318.37
_space_group_crystal_system monoclinic
_space_group_IT_number 14
_space_group_name_Hall '-P 2ybc'
_space_group_name_H-M_alt 'P 1 21/c 1'
_atom_sites_solution_hydrogens geom
_audit_creation_method SHELXL-2018/3
_audit_update_record
;
2019-05-27 deposited with the CCDC.	2020-03-08 downloaded from the CCDC.
;
_cell_angle_alpha 90
_cell_angle_beta 94.86(3)
_cell_angle_gamma 90
_cell_formula_units_Z 4
_cell_length_a 8.499(6)
_cell_length_b 8.283(6)
_cell_length_c 23.92(2)
_cell_measurement_reflns_used 2520
_cell_measurement_temperature 293(2)
_cell_measurement_theta_max 64.7878
_cell_measurement_theta_min 3.7065
_cell_volume 1678(2)
_computing_cell_refinement 'SAINT V8.35A (Bruker AXS Inc., 2015)'
_computing_data_collection 'Bruker Instrument Service v4.2.9'
_computing_data_reduction 'SAINT V8.35A (Bruker AXS Inc., 2015)'
_computing_structure_refinement 'SHELXL-2018/3 (Sheldrick, 2018)'
_computing_structure_solution 'SHELXT 2014/5 (Sheldrick, 2014)'
_diffrn_ambient_temperature 293(2)
_diffrn_detector_area_resol_mean 10.4167
_diffrn_measured_fraction_theta_full 0.995
_diffrn_measured_fraction_theta_max 0.995
_diffrn_measurement_device_type 'D8 VENTURE DUO'
_diffrn_measurement_method 'phi and omega scans'
_diffrn_radiation_type CuK\a
_diffrn_radiation_wavelength 1.54184
_diffrn_reflns_av_R_equivalents 0.1440
_diffrn_reflns_av_unetI/netI 0.0699
_diffrn_reflns_Laue_measured_fraction_full 0.995
_diffrn_reflns_Laue_measured_fraction_max 0.995
_diffrn_reflns_limit_h_max 9
_diffrn_reflns_limit_h_min -9
_diffrn_reflns_limit_k_max 8
_diffrn_reflns_limit_k_min -8
_diffrn_reflns_limit_l_max 25
_diffrn_reflns_limit_l_min -25
_diffrn_reflns_number 16345
_diffrn_reflns_point_group_measured_fraction_full 0.995
_diffrn_reflns_point_group_measured_fraction_max 0.995
_diffrn_reflns_theta_full 54.992
_diffrn_reflns_theta_max 54.992
_diffrn_reflns_theta_min 3.710
_diffrn_source I\mS
_exptl_absorpt_coefficient_mu 0.648
_exptl_absorpt_correction_T_max 0.7526
_exptl_absorpt_correction_T_min 0.6609
_exptl_absorpt_correction_type multi-scan
_exptl_absorpt_process_details
;
SADABS-2016/2 - Bruker AXS area detector scaling and absorption correction
;
_exptl_crystal_colour yellow
_exptl_crystal_density_diffrn 1.260
_exptl_crystal_description needle
_exptl_crystal_F_000 672
_exptl_crystal_size_max 0.157
_exptl_crystal_size_mid 0.085
_exptl_crystal_size_min 0.057
_refine_diff_density_max 0.152
_refine_diff_density_min -0.159
_refine_diff_density_rms 0.041
_refine_ls_extinction_coef 0.0025(4)
_refine_ls_extinction_expression Fc^*^=kFc[1+0.001xFc^2^\l^3^/sin(2\q)]^-1/4^
_refine_ls_extinction_method 'SHELXL-2018/3 (Sheldrick 2018)'
_refine_ls_goodness_of_fit_ref 1.087
_refine_ls_hydrogen_treatment constr
_refine_ls_matrix_type full
_refine_ls_number_parameters 221
_refine_ls_number_reflns 2093
_refine_ls_number_restraints 0
_refine_ls_restrained_S_all 1.087
_refine_ls_R_factor_all 0.1489
_refine_ls_R_factor_gt 0.0868
_refine_ls_shift/su_max 0.000
_refine_ls_shift/su_mean 0.000
_refine_ls_structure_factor_coef Fsqd
_refine_ls_weighting_details 'w=1/[\s^2^(Fo^2^)+(0.0553P)^2^+1.5845P] where P=(Fo^2^+2Fc^2^)/3'
_refine_ls_weighting_scheme calc
_refine_ls_wR_factor_gt 0.1595
_refine_ls_wR_factor_ref 0.1848
_reflns_Friedel_coverage 0.000
_reflns_number_gt 1211
_reflns_number_total 2093
_reflns_threshold_expression 'I > 2\s(I)'
_cod_data_source_file d0cp00110d2.cif
_cod_data_source_block shelx
_cod_depositor_comments
;
The following automatic conversions were performed:

data item '_exptl_absorpt_correction_type' value 'Multi-Scan' was
changed to 'multi-scan' in accordance with the
/home/data/users/saulius/crontab/automatic-downloads/rss-feeds/RSC/lib/dictionaries/cif_core.dic
dictionary named 'cif_core.dic' version 2.4.2 last updated on
2011-04-26.

Automatic conversion script
Id: cif_fix_values 7556 2019-12-06 15:28:31Z antanas 

 Adding full bibliography for 7240097--7240102.cif.
;
_cod_original_sg_symbol_H-M 'P 21/c'
_cod_database_code 7240102
_shelx_shelxl_version_number 2018/3
_shelx_space_group_comment
;
The symmetry employed for this shelxl refinement is uniquely defined
by the following loop, which should always be used as a source of
symmetry information in preference to the above space-group names.
They are only intended as comments.
;
_shelx_estimated_absorpt_t_min 0.905
_shelx_estimated_absorpt_t_max 0.964

loop_
_space_group_symop_operation_xyz
'x, y, z'
'-x, y+1/2, -z+1/2'
'-x, -y, -z'
'x, -y-1/2, z-1/2'

loop_
_atom_site_label
_atom_site_type_symbol
_atom_site_fract_x
_atom_site_fract_y
_atom_site_fract_z
_atom_site_U_iso_or_equiv
_atom_site_adp_type
_atom_site_occupancy
_atom_site_site_symmetry_order
_atom_site_calc_flag
_atom_site_refinement_flags_posn
_atom_site_refinement_flags_adp
_atom_site_refinement_flags_occupancy
_atom_site_disorder_assembly
_atom_site_disorder_group
O1 O 0.2099(5) 0.8273(6) 0.51675(18) 0.0917(15) Uani 1 1 d . . . . .
H1O H 0.277325 0.770415 0.533494 0.137 Uiso 1 1 calc R U . . .
N1 N 0.4857(5) 0.6915(6) 0.5395(2) 0.0614(13) Uani 1 1 d . . . . .
N2 N 0.1172(5) 1.1232(6) 0.34650(19) 0.0659(14) Uani 1 1 d . . . . .
N3 N 0.5353(7) 0.3048(8) 0.7452(3) 0.099(2) Uani 1 1 d . . . . .
N4 N 1.1273(6) 0.3978(7) 0.5758(2) 0.100(2) Uani 1 1 d . . . . .
C1 C 0.5256(6) 0.7547(6) 0.4940(3) 0.0615(16) Uani 1 1 d . . . . .
H1 H 0.627586 0.737848 0.483926 0.074 Uiso 1 1 calc R U . . .
C2 C 0.4189(6) 0.8509(7) 0.4577(2) 0.0562(15) Uani 1 1 d . . . . .
C3 C 0.2650(7) 0.8843(7) 0.4694(2) 0.0622(16) Uani 1 1 d . . . . .
C4 C 0.1641(7) 0.9759(7) 0.4332(2) 0.0675(16) Uani 1 1 d . . . . .
H4 H 0.062373 0.998377 0.442576 0.081 Uiso 1 1 calc R U . . .
C5 C 0.2141(6) 1.0342(7) 0.3832(2) 0.0540(14) Uani 1 1 d . . . . .
C6 C 0.3708(6) 1.0010(6) 0.3713(2) 0.0590(15) Uani 1 1 d . . . . .
H6 H 0.408131 1.039225 0.338331 0.071 Uiso 1 1 calc R U . . .
C7 C 0.4681(6) 0.9120(6) 0.4085(2) 0.0585(15) Uani 1 1 d . . . . .
H7 H 0.571203 0.892253 0.400025 0.070 Uiso 1 1 calc R U . . .
C8 C -0.0454(8) 1.1558(9) 0.3569(3) 0.094(2) Uani 1 1 d . . . . .
H8A H -0.080889 1.251296 0.336001 0.113 Uiso 1 1 calc R U . . .
H8AB H -0.050041 1.179131 0.396474 0.113 Uiso 1 1 calc R U . . .
C9 C -0.1538(8) 1.0219(11) 0.3412(3) 0.134(3) Uani 1 1 d . . . . .
H9A H -0.154094 1.001455 0.301695 0.201 Uiso 1 1 calc R U . . .
H9B H -0.258521 1.050058 0.349985 0.201 Uiso 1 1 calc R U . . .
H9C H -0.119721 0.926742 0.361710 0.201 Uiso 1 1 calc R U . . .
C10 C 0.1670(7) 1.1782(7) 0.2930(2) 0.0673(17) Uani 1 1 d . . . . .
H10A H 0.275065 1.216282 0.298741 0.081 Uiso 1 1 calc R U . . .
H10B H 0.101587 1.269070 0.280154 0.081 Uiso 1 1 calc R U . . .
C11 C 0.1574(7) 1.0496(8) 0.2474(3) 0.087(2) Uani 1 1 d . . . . .
H11A H 0.051731 1.007995 0.242334 0.130 Uiso 1 1 calc R U . . .
H11B H 0.229206 0.963446 0.258136 0.130 Uiso 1 1 calc R U . . .
H11C H 0.185249 1.096317 0.212807 0.130 Uiso 1 1 calc R U . . .
C12 C 0.5946(6) 0.5961(6) 0.5735(2) 0.0561(15) Uani 1 1 d . . . . .
C13 C 0.5409(7) 0.5338(7) 0.6217(2) 0.0650(16) Uani 1 1 d . . . . .
H13 H 0.439511 0.558616 0.630817 0.078 Uiso 1 1 calc R U . . .
C14 C 0.6364(6) 0.4338(7) 0.6568(2) 0.0591(15) Uani 1 1 d . . . . .
C15 C 0.7895(6) 0.3975(7) 0.6449(2) 0.0626(16) Uani 1 1 d . . . . .
H15 H 0.854068 0.331447 0.668436 0.075 Uiso 1 1 calc R U . . .
C16 C 0.8425(6) 0.4632(7) 0.5967(3) 0.0598(15) Uani 1 1 d . . . . .
C17 C 0.7482(6) 0.5632(7) 0.5616(2) 0.0620(15) Uani 1 1 d . . . . .
H17 H 0.787876 0.608047 0.530012 0.074 Uiso 1 1 calc R U . . .
C18 C 0.5776(7) 0.3638(8) 0.7060(3) 0.0728(18) Uani 1 1 d . . . . .
C19 C 1.0003(7) 0.4254(8) 0.5841(3) 0.0759(19) Uani 1 1 d . . . . .

loop_
_atom_site_aniso_label
_atom_site_aniso_U_11
_atom_site_aniso_U_22
_atom_site_aniso_U_33
_atom_site_aniso_U_23
_atom_site_aniso_U_13
_atom_site_aniso_U_12
O1 0.074(3) 0.131(4) 0.073(3) 0.028(3) 0.025(2) 0.028(3)
N1 0.052(3) 0.070(3) 0.061(3) -0.006(3) 0.000(2) 0.003(3)
N2 0.052(3) 0.083(4) 0.063(3) 0.016(3) 0.011(2) 0.014(3)
N3 0.095(4) 0.126(5) 0.081(4) 0.020(4) 0.032(3) 0.019(4)
N4 0.062(4) 0.133(5) 0.108(5) 0.032(4) 0.017(3) 0.019(3)
C1 0.050(4) 0.060(4) 0.074(4) -0.016(3) 0.004(3) -0.007(3)
C2 0.050(3) 0.059(4) 0.058(4) -0.008(3) 0.000(3) 0.005(3)
C3 0.066(4) 0.071(4) 0.051(4) 0.006(3) 0.013(3) 0.003(3)
C4 0.059(4) 0.082(4) 0.063(4) 0.004(3) 0.013(3) 0.013(3)
C5 0.047(3) 0.059(4) 0.057(4) -0.005(3) 0.006(3) -0.002(3)
C6 0.053(3) 0.063(4) 0.061(4) -0.003(3) 0.008(3) -0.010(3)
C7 0.057(4) 0.062(4) 0.056(4) 0.001(3) 0.005(3) 0.001(3)
C8 0.081(5) 0.115(6) 0.088(5) 0.032(4) 0.021(4) 0.024(5)
C9 0.065(5) 0.200(10) 0.137(8) 0.038(7) 0.012(5) -0.026(6)
C10 0.070(4) 0.069(4) 0.064(4) 0.005(3) 0.010(3) 0.008(3)
C11 0.086(5) 0.101(5) 0.072(5) -0.010(4) -0.001(4) -0.012(4)
C12 0.049(4) 0.057(4) 0.060(4) -0.007(3) -0.004(3) 0.001(3)
C13 0.066(4) 0.066(4) 0.064(4) -0.007(3) 0.006(3) 0.002(3)
C14 0.060(4) 0.062(4) 0.055(4) -0.002(3) 0.002(3) -0.002(3)
C15 0.045(4) 0.075(4) 0.066(4) -0.011(3) -0.006(3) -0.005(3)
C16 0.048(3) 0.062(4) 0.070(4) -0.007(3) 0.009(3) 0.001(3)
C17 0.055(4) 0.065(4) 0.066(4) 0.010(3) 0.005(3) 0.001(3)
C18 0.061(4) 0.086(5) 0.072(5) -0.002(4) 0.007(3) 0.007(3)
C19 0.046(4) 0.097(5) 0.084(5) 0.014(4) 0.008(3) 0.013(3)

loop_
_atom_type_symbol
_atom_type_description
_atom_type_scat_dispersion_real
_atom_type_scat_dispersion_imag
_atom_type_scat_source
C C 0.0181 0.0091 'International Tables Vol C Tables 4.2.6.8 and 6.1.1.4'
H H 0.0000 0.0000 'International Tables Vol C Tables 4.2.6.8 and 6.1.1.4'
N N 0.0311 0.0180 'International Tables Vol C Tables 4.2.6.8 and 6.1.1.4'
O O 0.0492 0.0322 'International Tables Vol C Tables 4.2.6.8 and 6.1.1.4'

loop_
_geom_angle_atom_site_label_1
_geom_angle_atom_site_label_2
_geom_angle_atom_site_label_3
_geom_angle
_geom_angle_site_symmetry_1
_geom_angle_site_symmetry_3
_geom_angle_publ_flag
C3 O1 H1O 109.5 . . ?
C1 N1 C12 120.6(5) . . ?
C5 N2 C8 121.4(5) . . ?
C5 N2 C10 122.0(5) . . ?
C8 N2 C10 116.4(5) . . ?
N1 C1 C2 122.7(5) . . ?
N1 C1 H1 118.6 . . ?
C2 C1 H1 118.6 . . ?
C7 C2 C3 117.3(5) . . ?
C7 C2 C1 119.8(5) . . ?
C3 C2 C1 122.9(5) . . ?
O1 C3 C2 120.1(5) . . ?
O1 C3 C4 118.3(5) . . ?
C2 C3 C4 121.6(5) . . ?
C5 C4 C3 120.5(5) . . ?
C5 C4 H4 119.7 . . ?
C3 C4 H4 119.7 . . ?
N2 C5 C4 121.9(5) . . ?
N2 C5 C6 120.2(5) . . ?
C4 C5 C6 117.9(5) . . ?
C7 C6 C5 120.0(5) . . ?
C7 C6 H6 120.0 . . ?
C5 C6 H6 120.0 . . ?
C6 C7 C2 122.6(5) . . ?
C6 C7 H7 118.7 . . ?
C2 C7 H7 118.7 . . ?
N2 C8 C9 113.7(6) . . ?
N2 C8 H8A 108.8 . . ?
C9 C8 H8A 108.8 . . ?
N2 C8 H8AB 108.8 . . ?
C9 C8 H8AB 108.8 . . ?
H8A C8 H8AB 107.7 . . ?
C8 C9 H9A 109.5 . . ?
C8 C9 H9B 109.5 . . ?
H9A C9 H9B 109.5 . . ?
C8 C9 H9C 109.5 . . ?
H9A C9 H9C 109.5 . . ?
H9B C9 H9C 109.5 . . ?
N2 C10 C11 114.2(5) . . ?
N2 C10 H10A 108.7 . . ?
C11 C10 H10A 108.7 . . ?
N2 C10 H10B 108.7 . . ?
C11 C10 H10B 108.7 . . ?
H10A C10 H10B 107.6 . . ?
C10 C11 H11A 109.5 . . ?
C10 C11 H11B 109.5 . . ?
H11A C11 H11B 109.5 . . ?
C10 C11 H11C 109.5 . . ?
H11A C11 H11C 109.5 . . ?
H11B C11 H11C 109.5 . . ?
C13 C12 C17 118.9(6) . . ?
C13 C12 N1 116.3(5) . . ?
C17 C12 N1 124.8(5) . . ?
C12 C13 C14 120.8(6) . . ?
C12 C13 H13 119.6 . . ?
C14 C13 H13 119.6 . . ?
C15 C14 C13 120.9(6) . . ?
C15 C14 C18 118.5(6) . . ?
C13 C14 C18 120.6(5) . . ?
C16 C15 C14 117.5(6) . . ?
C16 C15 H15 121.2 . . ?
C14 C15 H15 121.2 . . ?
C15 C16 C17 121.9(5) . . ?
C15 C16 C19 117.7(6) . . ?
C17 C16 C19 120.4(6) . . ?
C16 C17 C12 119.9(5) . . ?
C16 C17 H17 120.0 . . ?
C12 C17 H17 120.0 . . ?
N3 C18 C14 177.7(7) . . ?
N4 C19 C16 177.7(8) . . ?

loop_
_geom_bond_atom_site_label_1
_geom_bond_atom_site_label_2
_geom_bond_distance
_geom_bond_site_symmetry_2
_geom_bond_publ_flag
O1 C3 1.346(6) . ?
O1 H1O 0.8200 . ?
N1 C1 1.279(7) . ?
N1 C12 1.420(6) . ?
N2 C5 1.368(6) . ?
N2 C8 1.450(7) . ?
N2 C10 1.454(7) . ?
N3 C18 1.140(7) . ?
N4 C19 1.138(6) . ?
C1 C2 1.441(7) . ?
C1 H1 0.9300 . ?
C2 C7 1.379(7) . ?
C2 C3 1.389(7) . ?
C3 C4 1.391(7) . ?
C4 C5 1.390(7) . ?
C4 H4 0.9300 . ?
C5 C6 1.412(7) . ?
C6 C7 1.376(7) . ?
C6 H6 0.9300 . ?
C7 H7 0.9300 . ?
C8 C9 1.470(10) . ?
C8 H8A 0.9700 . ?
C8 H8AB 0.9700 . ?
C9 H9A 0.9600 . ?
C9 H9B 0.9600 . ?
C9 H9C 0.9600 . ?
C10 C11 1.523(7) . ?
C10 H10A 0.9700 . ?
C10 H10B 0.9700 . ?
C11 H11A 0.9600 . ?
C11 H11B 0.9600 . ?
C11 H11C 0.9600 . ?
C12 C13 1.374(7) . ?
C12 C17 1.388(7) . ?
C13 C14 1.391(7) . ?
C13 H13 0.9300 . ?
C14 C15 1.388(7) . ?
C14 C18 1.440(8) . ?
C15 C16 1.384(8) . ?
C15 H15 0.9300 . ?
C16 C17 1.385(7) . ?
C16 C19 1.434(8) . ?
C17 H17 0.9300 . ?

loop_
_geom_hbond_atom_site_label_D
_geom_hbond_atom_site_label_H
_geom_hbond_atom_site_label_A
_geom_hbond_distance_DH
_geom_hbond_distance_HA
_geom_hbond_distance_DA
_geom_hbond_angle_DHA
_geom_hbond_site_symmetry_A
_geom_hbond_publ_flag
O1 H1O N1 0.82 1.88 2.616(6) 148.4 . yes
C8 H8AB O1 0.97 2.58 3.438(8) 148.2 3_576 yes
C10 H10A N3 0.97 2.65 3.426(8) 136.8 4_575 yes
C17 H17 N4 0.93 2.69 3.550(8) 154.3 3_766 yes

loop_
_geom_torsion_atom_site_label_1
_geom_torsion_atom_site_label_2
_geom_torsion_atom_site_label_3
_geom_torsion_atom_site_label_4
_geom_torsion
_geom_torsion_site_symmetry_1
_geom_torsion_site_symmetry_2
_geom_torsion_site_symmetry_3
_geom_torsion_site_symmetry_4
_geom_torsion_publ_flag
C12 N1 C1 C2 179.3(5) . . . . ?
N1 C1 C2 C7 -178.3(5) . . . . ?
N1 C1 C2 C3 0.7(8) . . . . ?
C7 C2 C3 O1 179.7(5) . . . . ?
C1 C2 C3 O1 0.7(9) . . . . ?
C7 C2 C3 C4 -0.2(8) . . . . ?
C1 C2 C3 C4 -179.2(5) . . . . ?
O1 C3 C4 C5 -178.5(5) . . . . ?
C2 C3 C4 C5 1.4(9) . . . . ?
C8 N2 C5 C4 -2.5(9) . . . . ?
C10 N2 C5 C4 -177.3(5) . . . . ?
C8 N2 C5 C6 178.4(5) . . . . ?
C10 N2 C5 C6 3.7(8) . . . . ?
C3 C4 C5 N2 179.3(5) . . . . ?
C3 C4 C5 C6 -1.6(8) . . . . ?
N2 C5 C6 C7 179.7(5) . . . . ?
C4 C5 C6 C7 0.6(8) . . . . ?
C5 C6 C7 C2 0.6(8) . . . . ?
C3 C2 C7 C6 -0.8(8) . . . . ?
C1 C2 C7 C6 178.2(5) . . . . ?
C5 N2 C8 C9 -81.1(8) . . . . ?
C10 N2 C8 C9 93.9(7) . . . . ?
C5 N2 C10 C11 79.5(7) . . . . ?
C8 N2 C10 C11 -95.5(6) . . . . ?
C1 N1 C12 C13 179.9(5) . . . . ?
C1 N1 C12 C17 0.0(8) . . . . ?
C17 C12 C13 C14 -2.5(8) . . . . ?
N1 C12 C13 C14 177.6(5) . . . . ?
C12 C13 C14 C15 1.5(8) . . . . ?
C12 C13 C14 C18 -177.6(6) . . . . ?
C13 C14 C15 C16 -0.5(8) . . . . ?
C18 C14 C15 C16 178.6(5) . . . . ?
C14 C15 C16 C17 0.7(8) . . . . ?
C14 C15 C16 C19 -179.7(5) . . . . ?
C15 C16 C17 C12 -1.8(8) . . . . ?
C19 C16 C17 C12 178.6(5) . . . . ?
C13 C12 C17 C16 2.6(8) . . . . ?
N1 C12 C17 C16 -177.5(5) . . . . ?
